data_7719751
loop_
_publ_author_name
'Morla, Kalyankumar S.'
'Sahu, Rajulal'
'Ahamed, Subuhan'
'Ghosh, Saurav'
'Mondal, Kartik Chandra'
'Sankapal, Babasaheb R.'
'Banerjee, Abhishek'

_publ_section_title
;
 Ligand-directed assembly and transformation of hybrid oxo-vanadates into
 3d-3d oxo-vanado-cuprates: structural diversification and superior
 electrochemical performance in a prototype liquid-configured-device-grade
 supercapacitor.
;
_journal_issue 46
_journal_name_full 'Dalton transactions (Cambridge, England : 2003)'
_journal_page_first 17322
_journal_page_last 17335
_journal_paper_doi 10.1039/d5dt01786f
_journal_volume 54
_journal_year 2025
_chemical_formula_sum 'C16 H37 Cu N2 O37.12 P4 V5'
_chemical_formula_weight 1293.51
_space_group_crystal_system orthorhombic
_space_group_IT_number 52
_space_group_name_Hall '-P 2a 2bc'
_space_group_name_H-M_alt 'P n n a'
_atom_sites_solution_hydrogens mixed
_audit_creation_method SHELXL-2018/3
_audit_update_record
;
2025-10-22 deposited with the CCDC.	2025-10-28 downloaded from the CCDC.
;
_cell_angle_alpha 90
_cell_angle_beta 90
_cell_angle_gamma 90
_cell_formula_units_Z 4
_cell_length_a 15.9203(4)
_cell_length_b 30.1729(11)
_cell_length_c 9.7094(3)
_cell_measurement_reflns_used 4314
_cell_measurement_temperature 298(2)
_cell_measurement_theta_max 59.05
_cell_measurement_theta_min 15.70
_cell_volume 4664.0(3)
_computing_cell_refinement APEX-5
_computing_data_collection APEX-5
_computing_data_reduction APEX-5
_computing_molecular_graphics Mercury
_computing_publication_material enCIFer
_computing_structure_refinement 'SHELXL-2018/3 (Sheldrick, 2018)'
_computing_structure_solution 'SHELXS 2018/2 (Sheldrick, 2018)'
_diffrn_ambient_temperature 298(2)
_diffrn_measured_fraction_theta_full 0.987
_diffrn_measured_fraction_theta_max 0.987
_diffrn_measurement_device_type 'Eulerian 4-circle diffractometer'
_diffrn_measurement_method 'STOE STADIVARI'
_diffrn_radiation_type GaK\a
_diffrn_radiation_wavelength 1.34143
_diffrn_reflns_av_R_equivalents 0.0936
_diffrn_reflns_av_unetI/netI 0.1241
_diffrn_reflns_Laue_measured_fraction_full 0.987
_diffrn_reflns_Laue_measured_fraction_max 0.987
_diffrn_reflns_limit_h_max 19
_diffrn_reflns_limit_h_min -12
_diffrn_reflns_limit_k_max 36
_diffrn_reflns_limit_k_min -33
_diffrn_reflns_limit_l_max 5
_diffrn_reflns_limit_l_min -11
_diffrn_reflns_number 16138
_diffrn_reflns_point_group_measured_fraction_full 0.987
_diffrn_reflns_point_group_measured_fraction_max 0.987
_diffrn_reflns_theta_full 53.597
_diffrn_reflns_theta_max 54.987
_diffrn_reflns_theta_min 4.161
_diffrn_source 'Metal Jet D2+'
_exptl_absorpt_coefficient_mu 9.453
_exptl_absorpt_correction_T_max 0.833
_exptl_absorpt_correction_T_min 0.601
_exptl_absorpt_correction_type multi-scan
_exptl_absorpt_process_details
;
STOE LANA, absorption correction by scaling of reflection intensities.
J. Koziskova, F. Hahn, J. Richter, J. Kozisek, "Comparison of different
absorption corrections on the model structure of tetrakis(\m~2~-acetato)-
diaqua-di-copper(II)", Acta Chimica Slovaca, vol. 9, no. 2, 2016, pp. 136 - 140.
;
_exptl_crystal_colour 'light green'
_exptl_crystal_density_diffrn 1.842
_exptl_crystal_density_method 'not measured'
_exptl_crystal_description 'tiny plate'
_exptl_crystal_F_000 2592
_exptl_crystal_size_max 0.060
_exptl_crystal_size_mid 0.040
_exptl_crystal_size_min 0.020
_refine_diff_density_max 1.156
_refine_diff_density_min -0.697
_refine_diff_density_rms 0.147
_refine_ls_extinction_method none
_refine_ls_goodness_of_fit_ref 0.965
_refine_ls_hydrogen_treatment mixed
_refine_ls_matrix_type full
_refine_ls_number_parameters 297
_refine_ls_number_reflns 4392
_refine_ls_number_restraints 7
_refine_ls_restrained_S_all 0.964
_refine_ls_R_factor_all 0.1368
_refine_ls_R_factor_gt 0.0641
_refine_ls_shift/su_max 0.000
_refine_ls_shift/su_mean 0.000
_refine_ls_structure_factor_coef Fsqd
_refine_ls_weighting_details 'w=1/[\s^2^(Fo^2^)+(0.1003P)^2^] where P=(Fo^2^+2Fc^2^)/3'
_refine_ls_weighting_scheme calc
_refine_ls_wR_factor_gt 0.1635
_refine_ls_wR_factor_ref 0.1901
_reflns_Friedel_coverage 0.000
_reflns_number_gt 2352
_reflns_number_total 4392
_reflns_threshold_expression 'I > 2\s(I)'
_cod_data_source_file d5dt01786f4.cif
_cod_data_source_block 2a
_cod_depositor_comments 'Adding full bibliography for 7719751--7719752.cif.'
_cod_database_code 7719751
_shelx_shelxl_version_number 2018/3
_shelx_space_group_comment
;
The symmetry employed for this shelxl refinement is uniquely defined
by the following loop, which should always be used as a source of
symmetry information in preference to the above space-group names.
They are only intended as comments.
;
_shelx_estimated_absorpt_t_min 0.601
_shelx_estimated_absorpt_t_max 0.833

loop_
_space_group_symop_operation_xyz
'x, y, z'
'-x+1/2, -y, z'
'x, -y+1/2, -z+1/2'
'-x+1/2, y+1/2, -z+1/2'
'-x, -y, -z'
'x-1/2, y, -z'
'-x, y-1/2, z-1/2'
'x-1/2, -y-1/2, z-1/2'

loop_
_atom_site_label
_atom_site_type_symbol
_atom_site_fract_x
_atom_site_fract_y
_atom_site_fract_z
_atom_site_U_iso_or_equiv
_atom_site_adp_type
_atom_site_occupancy
_atom_site_site_symmetry_order
_atom_site_calc_flag
_atom_site_refinement_flags_posn
_atom_site_refinement_flags_adp
_atom_site_refinement_flags_occupancy
_atom_site_disorder_assembly
_atom_site_disorder_group
Cu1 Cu 0.750000 0.000000 0.1422(2) 0.0316(5) Uani 1 2 d DS T P . .
V1 V 0.49038(14) 0.250000 -0.250000 0.0293(5) Uani 1 2 d S T P . .
V2 V 0.68240(8) 0.13347(4) -0.22269(13) 0.0192(3) Uani 1 1 d D . . . .
V3 V 0.67296(8) 0.18629(4) 0.06340(13) 0.0179(3) Uani 1 1 d D . . . .
P1 P 0.49010(13) 0.14173(7) -0.2511(2) 0.0193(5) Uani 1 1 d D . . . .
P2 P 0.48049(12) 0.19318(7) 0.0331(2) 0.0172(5) Uani 1 1 d D . . . .
C1 C 0.5152(4) 0.1446(2) -0.0686(7) 0.0161(16) Uani 1 1 d . . . . .
C2 C 0.4908(5) 0.1008(2) 0.0085(8) 0.0178(17) Uani 1 1 d . . . . .
H2A H 0.498448 0.105388 0.106561 0.021 Uiso 1 1 calc R U . . .
H2B H 0.431673 0.094985 -0.007240 0.021 Uiso 1 1 calc R U . . .
C3 C 0.5404(5) 0.0606(2) -0.0343(8) 0.0184(18) Uani 1 1 d . . . . .
C4 C 0.5229(5) 0.0350(3) -0.1475(8) 0.0236(19) Uani 1 1 d . . . . .
H4 H 0.476379 0.041260 -0.202116 0.028 Uiso 1 1 calc R U . . .
C5 C 0.5746(5) 0.0001(3) -0.1796(8) 0.0239(19) Uani 1 1 d . . . . .
H5 H 0.562509 -0.017380 -0.255906 0.029 Uiso 1 1 calc R U . . .
C6 C 0.6430(5) -0.0093(2) -0.1014(8) 0.027(2) Uani 1 1 d . . . . .
H6 H 0.678163 -0.032624 -0.125553 0.032 Uiso 1 1 calc R U . . .
C7 C 0.6095(5) 0.0494(2) 0.0408(8) 0.0198(18) Uani 1 1 d . . . . .
H7 H 0.622457 0.066494 0.117636 0.024 Uiso 1 1 calc R U . . .
C1A C 0.750000 0.000000 0.3823(16) 0.053(4) Uani 1 2 d S T P . .
C2A C 0.750000 0.000000 0.5383(16) 0.102(8) Uani 1 2 d S T P . .
H2AA H 0.804396 -0.008721 0.571241 0.153 Uiso 0.5 1 calc R U P . .
H2AB H 0.737116 0.029217 0.571241 0.153 Uiso 0.5 1 calc R U P . .
H2AC H 0.708488 -0.020495 0.571240 0.153 Uiso 0.5 1 calc R U P . .
N1 N 0.6599(4) 0.0151(2) 0.0103(7) 0.0247(16) Uani 1 1 d . . . . .
O1P1 O 0.4762(4) 0.18854(18) -0.3065(6) 0.0341(15) Uani 1 1 d . . . . .
O2P1 O 0.5738(3) 0.12317(19) -0.3068(5) 0.0258(13) Uani 1 1 d D . . . .
H2P1 H 0.5659(14) 0.114(2) -0.389(3) 0.039 Uiso 1 1 d D U . . .
O3P1 O 0.4171(3) 0.11200(19) -0.2788(5) 0.0275(14) Uani 1 1 d . . . . .
O1P2 O 0.4697(4) 0.23319(19) -0.0588(6) 0.0424(17) Uani 1 1 d . . . . .
O2P2 O 0.5583(3) 0.20004(19) 0.1242(6) 0.0306(15) Uani 1 1 d D . . . .
H2P2 H 0.5441(15) 0.216(2) 0.193(5) 0.046 Uiso 1 1 d D U . . .
O3P2 O 0.4037(3) 0.18323(17) 0.1174(5) 0.0220(13) Uani 1 1 d . . . . .
O1V1 O 0.5939(6) 0.250000 -0.250000 0.066(3) Uani 1 2 d S T P . .
O1V2 O 0.7267(3) 0.08683(19) -0.2518(6) 0.0343(15) Uani 1 1 d . . . . .
O1V3 O 0.7095(4) 0.1716(2) 0.2108(6) 0.0461(18) Uani 1 1 d . . . . .
O2V1 O 0.3438(6) 0.250000 -0.250000 0.067(3) Uani 1 2 d S T P . .
O2V2 O 0.7198(4) 0.16974(19) -0.3321(6) 0.0347(15) Uani 1 1 d . . . . .
O2V3 O 0.7089(4) 0.23535(19) 0.0284(6) 0.0349(15) Uani 1 1 d . . . . .
O23 O 0.7493(3) 0.15156(17) -0.0577(5) 0.0233(13) Uani 1 1 d . . . . .
O1 O 0.6056(3) 0.14830(15) -0.0649(5) 0.0138(11) Uani 1 1 d . . . . .
O1CU O 0.7892(4) 0.07608(19) 0.1359(7) 0.0403(17) Uani 1 1 d G . . . .
H1CA H 0.820249 0.089911 0.192940 0.060 Uiso 1 1 d DG U . . .
H1CB H 0.773088 0.095960 0.079689 0.060 Uiso 1 1 d DG U . . .
O1AC O 0.6829(4) 0.0108(2) 0.3168(6) 0.0476(18) Uani 1 1 d . . . . .
O2W O 0.7984(4) 0.250000 0.750000 0.065(3) Uani 1 2 d GS T P . .
H2WA H 0.827854 0.231180 0.793693 0.098 Uiso 0.5 1 d G U P . .
H2WB H 0.755255 0.253840 0.800195 0.098 Uiso 0.5 1 d G U P . .
O4W O 0.5850(4) 0.30712(17) 0.0626(4) 0.058(2) Uani 1 1 d G . . . .
H4WA H 0.559028 0.289302 0.009764 0.087 Uiso 1 1 d G U . . .
H4WB H 0.606899 0.325992 0.008429 0.087 Uiso 1 1 d G U . . .
O1WA O 0.7932(3) 0.12994(9) 0.4473(4) 0.025(10) Uiso 0.177(12) 1 d G . P A 1
H1WA H 0.828337 0.117750 0.393373 0.038 Uiso 0.235(16) 1 d G U P A 1
H1WB H 0.751085 0.112650 0.446865 0.038 Uiso 0.235(16) 1 d G U P A 1
O3WA O 0.4384(3) 0.14245(18) 0.3683(6) 0.040(3) Uiso 0.712(11) 1 d G . P B 1
H3WA H 0.409847 0.120693 0.398337 0.060 Uiso 0.712(11) 1 d G U P B 1
H3WB H 0.420408 0.164623 0.413488 0.060 Uiso 0.712(11) 1 d G U P B 1
O5WA O 0.6221(4) 0.09453(9) 0.4216(5) 0.025(6) Uiso 0.288(12) 1 d G . P C 1
H5WA H 0.577126 0.080642 0.402565 0.038 Uiso 0.58(2) 1 d G U P C 1
H5WB H 0.660856 0.079131 0.385235 0.038 Uiso 0.58(2) 1 d G U P C 1
O1WB O 0.8196(3) 0.18403(11) 0.4273(2) 0.029(4) Uiso 0.382(8) 1 d G . P A 2
H1WC H 0.810056 0.156590 0.439271 0.044 Uiso 0.765(16) 1 d G U P A 2
H1WD H 0.781426 0.197040 0.473228 0.044 Uiso 0.765(16) 1 d G U P A 2
O3WB O 0.4181(4) 0.0679(2) 0.4871(7) 0.067(9) Uiso 0.288(11) 1 d G . P B 2
H3WC H 0.406423 0.044763 0.440727 0.101 Uiso 0.288(11) 1 d G U P B 2
H3WD H 0.452569 0.058953 0.547952 0.101 Uiso 0.288(11) 1 d G U P B 2
O5WB O 0.5593(4) 0.07193(12) 0.4272(6) 0.028(8) Uiso 0.212(12) 1 d G . P C 2
H5WC H 0.514682 0.066862 0.472648 0.042 Uiso 0.42(2) 1 d G U P C 2
H5WD H 0.581883 0.093792 0.468136 0.042 Uiso 0.42(2) 1 d G U P C 2

loop_
_atom_site_aniso_label
_atom_site_aniso_U_11
_atom_site_aniso_U_22
_atom_site_aniso_U_33
_atom_site_aniso_U_23
_atom_site_aniso_U_13
_atom_site_aniso_U_12
Cu1 0.0210(10) 0.0304(11) 0.0435(12) 0.000 0.000 0.0074(8)
V1 0.0388(13) 0.0255(11) 0.0236(13) 0.0093(9) 0.000 0.000
V2 0.0161(7) 0.0216(7) 0.0201(7) -0.0009(6) 0.0038(6) -0.0011(6)
V3 0.0122(7) 0.0223(7) 0.0192(7) -0.0010(6) -0.0005(6) 0.0008(5)
P1 0.0187(11) 0.0200(10) 0.0191(11) 0.0034(9) 0.0000(9) -0.0012(8)
P2 0.0168(10) 0.0161(10) 0.0187(11) 0.0018(9) 0.0040(8) 0.0008(8)
C1 0.015(4) 0.013(4) 0.020(4) -0.004(3) 0.005(3) -0.002(3)
C2 0.013(4) 0.025(4) 0.016(4) 0.001(3) -0.004(3) -0.001(3)
C3 0.013(4) 0.017(4) 0.025(5) 0.002(4) 0.004(3) -0.005(3)
C4 0.027(5) 0.023(4) 0.021(5) -0.002(4) -0.011(4) -0.002(4)
C5 0.029(5) 0.024(5) 0.019(5) -0.006(4) 0.006(4) -0.008(4)
C6 0.032(5) 0.011(4) 0.036(6) -0.006(4) 0.008(4) -0.005(3)
C7 0.019(4) 0.013(4) 0.027(5) -0.004(3) 0.004(4) -0.001(3)
C1A 0.071(12) 0.043(9) 0.044(10) 0.000 0.000 0.008(8)
C2A 0.16(2) 0.119(19) 0.030(11) 0.000 0.000 0.032(15)
N1 0.016(4) 0.018(3) 0.040(4) 0.004(3) -0.001(3) 0.002(3)
O1P1 0.050(4) 0.026(3) 0.026(3) 0.008(3) -0.010(3) 0.002(3)
O2P1 0.021(3) 0.037(4) 0.019(3) -0.002(3) 0.000(3) -0.003(2)
O3P1 0.015(3) 0.041(4) 0.026(3) 0.001(3) -0.004(3) -0.006(3)
O1P2 0.077(5) 0.022(3) 0.029(4) 0.011(3) 0.017(3) 0.016(3)
O2P2 0.014(3) 0.038(4) 0.039(4) -0.026(3) 0.002(3) -0.003(2)
O3P2 0.011(3) 0.029(3) 0.026(3) -0.003(2) 0.007(2) 0.004(2)
O1V1 0.045(7) 0.061(7) 0.092(9) -0.025(6) 0.000 0.000
O1V2 0.026(3) 0.034(4) 0.043(4) -0.006(3) 0.001(3) 0.007(3)
O1V3 0.043(4) 0.075(5) 0.020(4) 0.006(3) -0.003(3) 0.030(4)
O2V1 0.044(6) 0.054(7) 0.102(9) 0.049(6) 0.000 0.000
O2V2 0.033(3) 0.039(4) 0.032(4) 0.007(3) 0.008(3) -0.012(3)
O2V3 0.033(3) 0.027(3) 0.045(4) -0.009(3) 0.010(3) -0.010(3)
O23 0.013(3) 0.032(3) 0.025(3) -0.001(3) 0.003(2) 0.000(2)
O1 0.009(3) 0.016(3) 0.017(3) 0.000(2) 0.002(2) 0.0003(19)
O1CU 0.030(4) 0.031(4) 0.060(5) 0.007(3) -0.016(3) -0.006(3)
O1AC 0.049(4) 0.053(5) 0.040(4) 0.003(3) -0.001(4) 0.021(3)
O2W 0.071(8) 0.060(7) 0.065(8) 0.008(6) 0.000 0.000
O4W 0.070(5) 0.058(5) 0.045(4) 0.005(4) -0.008(4) -0.007(4)

loop_
_atom_type_symbol
_atom_type_description
_atom_type_scat_dispersion_real
_atom_type_scat_dispersion_imag
_atom_type_scat_source
C C 0.0137 0.0067 'International Tables Vol C Tables 4.2.6.8 and 6.1.1.4'
H H 0.0000 0.0000 'International Tables Vol C Tables 4.2.6.8 and 6.1.1.4'
N N 0.0241 0.0134 'International Tables Vol C Tables 4.2.6.8 and 6.1.1.4'
O O 0.0389 0.0241 'International Tables Vol C Tables 4.2.6.8 and 6.1.1.4'
P P 0.2543 0.3332 'International Tables Vol C Tables 4.2.6.8 and 6.1.1.4'
V V 0.2663 1.6689 'International Tables Vol C Tables 4.2.6.8 and 6.1.1.4'
Cu Cu -2.7974 3.6876 'International Tables Vol C Tables 4.2.6.8 and 6.1.1.4'

loop_
_geom_angle_atom_site_label_1
_geom_angle_atom_site_label_2
_geom_angle_atom_site_label_3
_geom_angle
_geom_angle_site_symmetry_1
_geom_angle_site_symmetry_3
_geom_angle_publ_flag
N1 Cu1 N1 99.2(4) 2_655 . ?
N1 Cu1 O1AC 97.1(3) 2_655 2_655 ?
N1 Cu1 O1AC 163.8(3) . 2_655 ?
N1 Cu1 O1AC 163.8(3) 2_655 . ?
N1 Cu1 O1AC 97.1(3) . . ?
O1AC Cu1 O1AC 66.7(4) 2_655 . ?
N1 Cu1 C1A 130.42(19) 2_655 . ?
N1 Cu1 C1A 130.42(19) . . ?
O1AC Cu1 C1A 33.36(18) 2_655 . ?
O1AC Cu1 C1A 33.35(18) . . ?
N1 Cu1 O1CU 90.9(3) 2_655 . ?
N1 Cu1 O1CU 87.2(2) . . ?
O1AC Cu1 O1CU 92.2(2) 2_655 . ?
O1AC Cu1 O1CU 90.3(3) . . ?
C1A Cu1 O1CU 91.47(16) . . ?
N1 Cu1 O1CU 87.2(2) 2_655 2_655 ?
N1 Cu1 O1CU 90.9(3) . 2_655 ?
O1AC Cu1 O1CU 90.3(3) 2_655 2_655 ?
O1AC Cu1 O1CU 92.2(2) . 2_655 ?
C1A Cu1 O1CU 91.47(16) . 2_655 ?
O1CU Cu1 O1CU 177.1(3) . 2_655 ?
O1V1 V1 O1P1 96.67(18) . 3_554 ?
O1V1 V1 O1P1 96.67(18) . . ?
O1P1 V1 O1P1 166.7(4) 3_554 . ?
O1V1 V1 O1P2 99.7(2) . . ?
O1P1 V1 O1P2 87.7(2) 3_554 . ?
O1P1 V1 O1P2 90.0(2) . . ?
O1V1 V1 O1P2 99.7(2) . 3_554 ?
O1P1 V1 O1P2 90.0(2) 3_554 3_554 ?
O1P1 V1 O1P2 87.7(2) . 3_554 ?
O1P2 V1 O1P2 160.5(4) . 3_554 ?
O1V1 V1 O2V1 180.0 . . ?
O1P1 V1 O2V1 83.33(18) 3_554 . ?
O1P1 V1 O2V1 83.33(18) . . ?
O1P2 V1 O2V1 80.3(2) . . ?
O1P2 V1 O2V1 80.3(2) 3_554 . ?
O1V2 V2 O2V2 108.2(3) . . ?
O1V2 V2 O2P1 100.2(3) . . ?
O2V2 V2 O2P1 99.1(3) . . ?
O1V2 V2 O23 98.5(3) . . ?
O2V2 V2 O23 98.2(3) . . ?
O2P1 V2 O23 149.0(2) . . ?
O1V2 V2 O1 126.8(3) . . ?
O2V2 V2 O1 124.5(3) . . ?
O2P1 V2 O1 79.3(2) . . ?
O23 V2 O1 69.71(19) . . ?
O1V3 V3 O2V3 108.1(3) . . ?
O1V3 V3 O2P2 97.3(3) . . ?
O2V3 V3 O2P2 101.4(3) . . ?
O1V3 V3 O23 99.2(3) . . ?
O2V3 V3 O23 98.1(2) . . ?
O2P2 V3 O23 149.0(2) . . ?
O1V3 V3 O1 126.1(3) . . ?
O2V3 V3 O1 125.4(3) . . ?
O2P2 V3 O1 79.06(19) . . ?
O23 V3 O1 70.03(19) . . ?
O3P1 P1 O1P1 112.3(3) . . ?
O3P1 P1 O2P1 113.0(3) . . ?
O1P1 P1 O2P1 109.7(3) . . ?
O3P1 P1 C1 112.1(3) . . ?
O1P1 P1 C1 109.3(3) . . ?
O2P1 P1 C1 99.8(3) . . ?
O3P2 P2 O1P2 112.9(3) . . ?
O3P2 P2 O2P2 111.7(3) . . ?
O1P2 P2 O2P2 108.9(4) . . ?
O3P2 P2 C1 112.1(3) . . ?
O1P2 P2 C1 110.6(3) . . ?
O2P2 P2 C1 100.0(3) . . ?
O1 C1 C2 107.4(6) . . ?
O1 C1 P1 104.3(4) . . ?
C2 C1 P1 111.7(5) . . ?
O1 C1 P2 102.9(4) . . ?
C2 C1 P2 109.8(5) . . ?
P1 C1 P2 119.5(4) . . ?
C3 C2 C1 114.7(6) . . ?
C3 C2 H2A 108.6 . . ?
C1 C2 H2A 108.6 . . ?
C3 C2 H2B 108.6 . . ?
C1 C2 H2B 108.6 . . ?
H2A C2 H2B 107.6 . . ?
C7 C3 C4 116.9(7) . . ?
C7 C3 C2 118.4(7) . . ?
C4 C3 C2 124.6(7) . . ?
C5 C4 C3 119.5(7) . . ?
C5 C4 H4 120.3 . . ?
C3 C4 H4 120.3 . . ?
C6 C5 C4 121.0(7) . . ?
C6 C5 H5 119.5 . . ?
C4 C5 H5 119.5 . . ?
N1 C6 C5 120.0(7) . . ?
N1 C6 H6 120.0 . . ?
C5 C6 H6 120.0 . . ?
N1 C7 C3 123.8(7) . . ?
N1 C7 H7 118.1 . . ?
C3 C7 H7 118.1 . . ?
O1AC C1A O1AC 120.7(14) . 2_655 ?
O1AC C1A C2A 119.6(7) . . ?
O1AC C1A C2A 119.6(7) 2_655 . ?
O1AC C1A Cu1 60.4(7) . . ?
O1AC C1A Cu1 60.4(7) 2_655 . ?
C2A C1A Cu1 180.0 . . ?
C1A C2A H2AA 109.5 . . ?
C1A C2A H2AB 109.5 . . ?
H2AA C2A H2AB 109.5 . . ?
C1A C2A H2AC 109.5 . . ?
H2AA C2A H2AC 109.5 . . ?
H2AB C2A H2AC 109.5 . . ?
C1A C2A H2AA 109.473(1) . 2_655 ?
H2AA C2A H2AA 141.1 . 2_655 ?
H2AB C2A H2AA 56.3 . 2_655 ?
H2AC C2A H2AA 56.2 . 2_655 ?
C1A C2A H2AB 109.471(1) . 2_655 ?
H2AA C2A H2AB 56.3 . 2_655 ?
H2AB C2A H2AB 141.1 . 2_655 ?
H2AC C2A H2AB 56.3 . 2_655 ?
H2AA C2A H2AB 109.5 2_655 2_655 ?
C1A C2A H2AC 109.472(3) . 2_655 ?
H2AA C2A H2AC 56.3 . 2_655 ?
H2AB C2A H2AC 56.2 . 2_655 ?
H2AC C2A H2AC 141.1 . 2_655 ?
H2AA C2A H2AC 109.5 2_655 2_655 ?
H2AB C2A H2AC 109.5 2_655 2_655 ?
C6 N1 C7 118.8(7) . . ?
C6 N1 Cu1 123.0(5) . . ?
C7 N1 Cu1 117.9(6) . . ?
P1 O1P1 V1 139.9(4) . . ?
P1 O2P1 V2 124.4(3) . . ?
P1 O2P1 H2P1 108.4(16) . . ?
V2 O2P1 H2P1 125.2(17) . . ?
P2 O1P2 V1 138.6(4) . . ?
P2 O2P2 V3 123.2(3) . . ?
P2 O2P2 H2P2 108.1(16) . . ?
V3 O2P2 H2P2 126.9(17) . . ?
V3 O23 V2 107.0(2) . . ?
C1 O1 V3 126.3(4) . . ?
C1 O1 V2 124.8(4) . . ?
V3 O1 V2 106.0(2) . . ?
Cu1 O1CU H1CA 127.5 . . ?
Cu1 O1CU H1CB 128.1 . . ?
H1CA O1CU H1CB 104.3 . . ?
C1A O1AC Cu1 86.3(7) . . ?
H2WA O2W H2WB 104.5 . . ?
H2WA O2W H2WA 113.0 . 3_556 ?
H2WB O2W H2WA 129.8 . 3_556 ?
H2WA O2W H2WB 129.9 . 3_556 ?
H2WB O2W H2WB 72.2 . 3_556 ?
H2WA O2W H2WB 104.5 3_556 3_556 ?
H4WA O4W H4WB 104.5 . . ?
H1WA O1WA H1WB 104.5 . . ?
H3WA O3WA H3WB 104.5 . . ?
H5WA O5WA H5WB 104.6 . . ?
H1WC O1WB H1WD 104.5 . . ?
H3WC O3WB H3WD 104.5 . . ?
H5WC O5WB H5WD 104.5 . . ?

loop_
_geom_bond_atom_site_label_1
_geom_bond_atom_site_label_2
_geom_bond_distance
_geom_bond_site_symmetry_2
_geom_bond_publ_flag
Cu1 N1 1.976(6) 2_655 ?
Cu1 N1 1.976(6) . ?
Cu1 O1AC 2.030(6) 2_655 ?
Cu1 O1AC 2.030(6) . ?
Cu1 C1A 2.330(16) . ?
Cu1 O1CU 2.380(6) . ?
Cu1 O1CU 2.380(6) 2_655 ?
V1 O1V1 1.647(10) . ?
V1 O1P1 1.947(6) 3_554 ?
V1 O1P1 1.947(6) . ?
V1 O1P2 1.952(6) . ?
V1 O1P2 1.952(6) 3_554 ?
V1 O2V1 2.334(10) . ?
V2 O1V2 1.599(6) . ?
V2 O2V2 1.638(6) . ?
V2 O2P1 1.937(5) . ?
V2 O23 2.000(5) . ?
V2 O1 2.011(5) . ?
V3 O1V3 1.607(6) . ?
V3 O2V3 1.623(6) . ?
V3 O2P2 1.962(5) . ?
V3 O23 1.990(5) . ?
V3 O1 2.005(5) . ?
P1 O3P1 1.492(5) . ?
P1 O1P1 1.528(6) . ?
P1 O2P1 1.543(5) . ?
P1 C1 1.818(8) . ?
P2 O3P2 1.502(5) . ?
P2 O1P2 1.511(6) . ?
P2 O2P2 1.537(5) . ?
P2 C1 1.850(7) . ?
C1 O1 1.444(8) . ?
C1 C2 1.567(10) . ?
C2 C3 1.506(10) . ?
C2 H2A 0.9700 . ?
C2 H2B 0.9700 . ?
C3 C7 1.362(10) . ?
C3 C4 1.373(10) . ?
C4 C5 1.372(10) . ?
C4 H4 0.9300 . ?
C5 C6 1.358(11) . ?
C5 H5 0.9300 . ?
C6 N1 1.338(9) . ?
C6 H6 0.9300 . ?
C7 N1 1.343(9) . ?
C7 H7 0.9300 . ?
C1A O1AC 1.284(9) . ?
C1A O1AC 1.284(9) 2_655 ?
C1A C2A 1.51(2) . ?
C2A H2AA 0.9600 . ?
C2A H2AB 0.9600 . ?
C2A H2AC 0.9600 . ?
C2A H2AA 0.9600 2_655 ?
C2A H2AB 0.9601 2_655 ?
C2A H2AC 0.9600 2_655 ?
O2P1 H2P1 0.854(9) . ?
O2P2 H2P2 0.855(9) . ?
O1CU H1CA 0.8511 . ?
O1CU H1CB 0.8508 . ?
O2W H2WA 0.8498 . ?
O2W H2WB 0.8502 . ?
O2W H2WA 0.8498 3_556 ?
O2W H2WB 0.8502 3_556 ?
O4W H4WA 0.8498 . ?
O4W H4WB 0.8500 . ?
O1WA H1WA 0.8499 . ?
O1WA H1WB 0.8499 . ?
O3WA H3WA 0.8502 . ?
O3WA H3WB 0.8497 . ?
O5WA H5WA 0.8496 . ?
O5WA H5WB 0.8498 . ?
O1WB H1WC 0.8498 . ?
O1WB H1WD 0.8502 . ?
O3WB H3WC 0.8501 . ?
O3WB H3WD 0.8498 . ?
O5WB H5WC 0.8499 . ?
O5WB H5WD 0.8501 . ?

loop_
_geom_torsion_atom_site_label_1
_geom_torsion_atom_site_label_2
_geom_torsion_atom_site_label_3
_geom_torsion_atom_site_label_4
_geom_torsion
_geom_torsion_site_symmetry_1
_geom_torsion_site_symmetry_2
_geom_torsion_site_symmetry_3
_geom_torsion_site_symmetry_4
_geom_torsion_publ_flag
O3P1 P1 C1 O1 144.8(4) . . . . ?
O1P1 P1 C1 O1 -90.1(5) . . . . ?
O2P1 P1 C1 O1 24.9(5) . . . . ?
O3P1 P1 C1 C2 29.1(6) . . . . ?
O1P1 P1 C1 C2 154.2(5) . . . . ?
O2P1 P1 C1 C2 -90.8(5) . . . . ?
O3P1 P1 C1 P2 -101.0(4) . . . . ?
O1P1 P1 C1 P2 24.1(5) . . . . ?
O2P1 P1 C1 P2 139.1(4) . . . . ?
O3P2 P2 C1 O1 -143.8(4) . . . . ?
O1P2 P2 C1 O1 89.3(5) . . . . ?
O2P2 P2 C1 O1 -25.4(5) . . . . ?
O3P2 P2 C1 C2 -29.7(6) . . . . ?
O1P2 P2 C1 C2 -156.6(5) . . . . ?
O2P2 P2 C1 C2 88.7(5) . . . . ?
O3P2 P2 C1 P1 101.3(4) . . . . ?
O1P2 P2 C1 P1 -25.6(5) . . . . ?
O2P2 P2 C1 P1 -140.3(4) . . . . ?
O1 C1 C2 C3 -48.1(8) . . . . ?
P1 C1 C2 C3 65.7(7) . . . . ?
P2 C1 C2 C3 -159.3(5) . . . . ?
C1 C2 C3 C7 94.8(8) . . . . ?
C1 C2 C3 C4 -82.7(9) . . . . ?
C7 C3 C4 C5 -0.2(11) . . . . ?
C2 C3 C4 C5 177.4(7) . . . . ?
C3 C4 C5 C6 -0.4(12) . . . . ?
C4 C5 C6 N1 1.4(12) . . . . ?
C4 C3 C7 N1 -0.3(11) . . . . ?
C2 C3 C7 N1 -178.0(7) . . . . ?
C5 C6 N1 C7 -1.8(11) . . . . ?
C5 C6 N1 Cu1 172.7(6) . . . . ?
C3 C7 N1 C6 1.2(11) . . . . ?
C3 C7 N1 Cu1 -173.5(6) . . . . ?
O3P1 P1 O1P1 V1 135.3(5) . . . . ?
O2P1 P1 O1P1 V1 -98.1(6) . . . . ?
C1 P1 O1P1 V1 10.3(7) . . . . ?
O3P1 P1 O2P1 V2 -148.4(4) . . . . ?
O1P1 P1 O2P1 V2 85.5(4) . . . . ?
C1 P1 O2P1 V2 -29.2(4) . . . . ?
O3P2 P2 O1P2 V1 -133.1(6) . . . . ?
O2P2 P2 O1P2 V1 102.3(6) . . . . ?
C1 P2 O1P2 V1 -6.7(8) . . . . ?
O3P2 P2 O2P2 V3 150.5(4) . . . . ?
O1P2 P2 O2P2 V3 -84.2(5) . . . . ?
C1 P2 O2P2 V3 31.8(5) . . . . ?
C2 C1 O1 V3 -100.5(6) . . . . ?
P1 C1 O1 V3 140.8(3) . . . . ?
P2 C1 O1 V3 15.3(6) . . . . ?
C2 C1 O1 V2 101.5(6) . . . . ?
P1 C1 O1 V2 -17.2(6) . . . . ?
P2 C1 O1 V2 -142.7(3) . . . . ?
O1AC C1A O1AC Cu1 0.006(1) 2_655 . . . ?
C2A C1A O1AC Cu1 180.000(2) . . . . ?
